data_2014441
loop_
_publ_author_name
'Jones, Peter G.'
'Lozano, Virginia'

_publ_section_title
;
 Secondary interactions in 3-bromopyridinium tribromoacetate
;
_journal_issue 12
_journal_name_full 'Acta Crystallographica Section C'
_journal_page_first o876
_journal_page_last o878
_journal_paper_doi 10.1107/S0108270104024977
_journal_volume 60
_journal_year 2004
_chemical_formula_iupac 'C5 H5 Br N + , C2 Br3 O2 -'
_chemical_formula_moiety 'C5 H5 Br N + , C2 Br3 O2 -'
_chemical_formula_sum 'C7 H5 Br4 N O2'
_chemical_formula_weight 454.76
_chemical_name_systematic
;
3-bromopyridinium tribromoacetate
;
_space_group_IT_number 2
_symmetry_cell_setting triclinic
_symmetry_space_group_name_Hall '-P 1'
_symmetry_space_group_name_H-M 'P -1'
_atom_sites_solution_hydrogens geom
_atom_sites_solution_primary direct
_atom_sites_solution_secondary difmap
_audit_creation_method SHELXL97
_cell_angle_alpha 96.520(4)
_cell_angle_beta 95.900(4)
_cell_angle_gamma 103.883(4)
_cell_formula_units_Z 4
_cell_length_a 6.2478(4)
_cell_length_b 12.6754(8)
_cell_length_c 15.4525(8)
_cell_measurement_reflns_used 7447
_cell_measurement_temperature 133(2)
_cell_measurement_theta_max 30.5
_cell_measurement_theta_min 2.3
_cell_volume 1169.53(12)
_computing_cell_refinement 'SAINT (Bruker, 1998)'
_computing_data_collection 'SMART (Bruker, 1998)'
_computing_data_reduction SAINT
_computing_molecular_graphics 'XP (Siemens, 1994)'
_computing_publication_material SHELXL97
_computing_structure_refinement 'SHELXL97 (Sheldrick, 1997)'
_computing_structure_solution 'SHELXS97 (Sheldrick, 1990)'
_diffrn_ambient_temperature 133(2)
_diffrn_detector_area_resol_mean 8.192
_diffrn_measured_fraction_theta_full 0.994
_diffrn_measured_fraction_theta_max 0.994
_diffrn_measurement_device_type 'Bruker SMART1000 CCD area-detector'
_diffrn_measurement_method '\w and \f'
_diffrn_radiation_monochromator graphite
_diffrn_radiation_source 'fine-focus sealed tube'
_diffrn_radiation_type MoK\a
_diffrn_radiation_wavelength 0.71073
_diffrn_reflns_av_R_equivalents 0.041
_diffrn_reflns_av_sigmaI/netI 0.050
_diffrn_reflns_limit_h_max 8
_diffrn_reflns_limit_h_min -8
_diffrn_reflns_limit_k_max 17
_diffrn_reflns_limit_k_min -17
_diffrn_reflns_limit_l_max 21
_diffrn_reflns_limit_l_min -21
_diffrn_reflns_number 22507
_diffrn_reflns_theta_full 30.00
_diffrn_reflns_theta_max 30.03
_diffrn_reflns_theta_min 1.34
_diffrn_standards_decay_% 0
_diffrn_standards_number 0
_exptl_absorpt_coefficient_mu 13.738
_exptl_absorpt_correction_T_max 0.382
_exptl_absorpt_correction_T_min 0.168
_exptl_absorpt_correction_type multi-scan
_exptl_absorpt_process_details '(SADABS; Bruker, 1998)'
_exptl_crystal_colour colourless
_exptl_crystal_density_diffrn 2.583
_exptl_crystal_density_meas ?
_exptl_crystal_density_method 'not measured'
_exptl_crystal_description tablet
_exptl_crystal_F_000 840
_exptl_crystal_size_max 0.16
_exptl_crystal_size_mid 0.13
_exptl_crystal_size_min 0.07
_refine_diff_density_max 0.74
_refine_diff_density_min -0.92
_refine_ls_extinction_method none
_refine_ls_goodness_of_fit_ref 0.923
_refine_ls_hydrogen_treatment mixed
_refine_ls_matrix_type full
_refine_ls_number_parameters 261
_refine_ls_number_reflns 6811
_refine_ls_number_restraints 0
_refine_ls_restrained_S_all 0.923
_refine_ls_R_factor_all 0.0455
_refine_ls_R_factor_gt 0.0284
_refine_ls_shift/su_max 0.002
_refine_ls_shift/su_mean 0.000
_refine_ls_structure_factor_coef Fsqd
_refine_ls_weighting_details 'calc w = 1/[\s^2^(Fo^2^)+(0.0219P)^2^] where P=(Fo^2^+2Fc^2^)/3'
_refine_ls_weighting_scheme calc
_refine_ls_wR_factor_gt 0.0537
_refine_ls_wR_factor_ref 0.0560
_reflns_number_gt 5031
_reflns_number_total 6811
_reflns_threshold_expression I>2\s(I)
_cod_data_source_file bm1583.cif
_cod_data_source_block I
_cod_depositor_comments
;
The following automatic conversions were performed:

'_exptl_crystal_density_meas' value 'not measured' was changed to '?'
- the value is perceived as not measured.

Automatic conversion script
Id: cif_fix_values 3008 2015-01-20 13:52:24Z robertas 
;
_cod_database_code 2014441
_cod_database_fobs_code 2014441

loop_
_symmetry_equiv_pos_as_xyz
'x, y, z'
'-x, -y, -z'

loop_
_atom_site_label
_atom_site_fract_x
_atom_site_fract_y
_atom_site_fract_z
_atom_site_U_iso_or_equiv
_atom_site_adp_type
_atom_site_calc_flag
_atom_site_refinement_flags
_atom_site_occupancy
_atom_site_disorder_assembly
_atom_site_disorder_group
_atom_site_type_symbol
N1 0.2666(5) 0.3606(2) 0.01628(18) 0.0195(6) Uani d . 1 . . N
H01 0.192(6) 0.385(3) 0.043(3) 0.036(12) Uiso d . 1 . . H
C2 0.3737(5) 0.2933(3) 0.0520(2) 0.0206(7) Uani d . 1 . . C
H2 0.3457 0.2725 0.1077 0.025 Uiso calc R 1 . . H
C3 0.5245(5) 0.2545(3) 0.0073(2) 0.0206(7) Uani d . 1 . . C
C4 0.5639(5) 0.2848(3) -0.0737(2) 0.0222(7) Uani d . 1 . . C
H4 0.6707 0.2597 -0.1044 0.027 Uiso calc R 1 . . H
C5 0.4455(5) 0.3524(3) -0.1098(2) 0.0249(7) Uani d . 1 . . C
H5 0.4669 0.3725 -0.1662 0.030 Uiso calc R 1 . . H
C6 0.2956(5) 0.3903(3) -0.0625(2) 0.0228(7) Uani d . 1 . . C
H6 0.2141 0.4372 -0.0862 0.027 Uiso calc R 1 . . H
Br1 0.67862(7) 0.16420(4) 0.06202(2) 0.03651(10) Uani d . 1 . . Br
N11 0.3039(5) 0.8782(2) 0.48251(18) 0.0201(6) Uani d . 1 . . N
H011 0.245(6) 0.914(3) 0.453(3) 0.042(13) Uiso d . 1 . . H
C12 0.4472(5) 0.8286(3) 0.4468(2) 0.0197(7) Uani d . 1 . . C
H12 0.4845 0.8404 0.3899 0.024 Uiso calc R 1 . . H
C13 0.5396(5) 0.7606(3) 0.4933(2) 0.0187(7) Uani d . 1 . . C
C14 0.4851(5) 0.7427(3) 0.5762(2) 0.0233(7) Uani d . 1 . . C
H14 0.5469 0.6949 0.6082 0.028 Uiso calc R 1 . . H
C15 0.3367(5) 0.7972(3) 0.6111(2) 0.0243(7) Uani d . 1 . . C
H15 0.2986 0.7881 0.6682 0.029 Uiso calc R 1 . . H
C16 0.2454(5) 0.8643(3) 0.5622(2) 0.0226(7) Uani d . 1 . . C
H16 0.1419 0.9003 0.5850 0.027 Uiso calc R 1 . . H
Br11 0.73370(6) 0.68930(3) 0.43950(2) 0.03000(9) Uani d . 1 . . Br
C7 0.0055(5) 0.4965(3) 0.27340(19) 0.0170(6) Uani d . 1 . . C
C8 0.0984(5) 0.4347(3) 0.1980(2) 0.0175(6) Uani d . 1 . . C
Br2 0.11141(6) 0.46883(3) 0.38836(2) 0.02665(8) Uani d . 1 . . Br
Br3 -0.31699(5) 0.44636(3) 0.25431(2) 0.01900(7) Uani d . 1 . . Br
Br4 0.09679(5) 0.65316(3) 0.26887(2) 0.02019(7) Uani d . 1 . . Br
O1 0.0379(4) 0.45329(19) 0.12177(14) 0.0241(5) Uani d . 1 . . O
O2 0.2172(3) 0.37511(19) 0.21896(14) 0.0224(5) Uani d . 1 . . O
C17 -0.0025(5) 0.9897(3) 0.2265(2) 0.0184(7) Uani d . 1 . . C
C18 0.1295(5) 0.9479(3) 0.3003(2) 0.0192(7) Uani d . 1 . . C
Br12 0.04550(6) 0.93276(3) 0.11044(2) 0.02841(9) Uani d . 1 . . Br
Br13 0.09443(5) 1.14903(3) 0.23974(2) 0.02129(8) Uani d . 1 . . Br
Br14 -0.31807(5) 0.94628(3) 0.23634(2) 0.02114(8) Uani d . 1 . . Br
O11 0.1076(4) 0.9856(2) 0.37772(14) 0.0270(6) Uani d . 1 . . O
O12 0.2401(3) 0.88441(18) 0.27873(14) 0.0228(5) Uani d . 1 . . O

loop_
_atom_site_aniso_label
_atom_site_aniso_U_11
_atom_site_aniso_U_22
_atom_site_aniso_U_33
_atom_site_aniso_U_12
_atom_site_aniso_U_13
_atom_site_aniso_U_23
N1 0.0197(14) 0.0222(16) 0.0168(14) 0.0082(12) 0.0023(11) -0.0022(11)
C2 0.0255(17) 0.0219(18) 0.0147(16) 0.0072(14) 0.0014(12) 0.0031(13)
C3 0.0244(17) 0.0226(18) 0.0156(16) 0.0102(14) -0.0012(13) 0.0006(13)
C4 0.0207(16) 0.026(2) 0.0216(17) 0.0102(14) 0.0049(13) 0.0009(14)
C5 0.0278(18) 0.033(2) 0.0172(17) 0.0119(16) 0.0047(13) 0.0053(14)
C6 0.0273(17) 0.0215(19) 0.0226(18) 0.0108(15) 0.0028(13) 0.0062(14)
Br1 0.0506(2) 0.0499(3) 0.02473(19) 0.0372(2) 0.00974(16) 0.01408(17)
N11 0.0239(15) 0.0193(16) 0.0171(14) 0.0070(12) -0.0025(11) 0.0035(12)
C12 0.0204(16) 0.0226(18) 0.0149(15) 0.0028(14) 0.0016(12) 0.0040(13)
C13 0.0162(15) 0.0216(18) 0.0181(16) 0.0066(14) 0.0014(12) -0.0008(13)
C14 0.0260(17) 0.0242(19) 0.0219(17) 0.0099(15) 0.0013(13) 0.0070(14)
C15 0.0280(18) 0.029(2) 0.0175(17) 0.0098(16) 0.0021(13) 0.0046(14)
C16 0.0229(17) 0.027(2) 0.0189(17) 0.0115(15) 0.0001(13) 0.0005(14)
Br11 0.02916(19) 0.0413(2) 0.02469(18) 0.02035(17) 0.00437(14) 0.00094(16)
C7 0.0181(15) 0.0197(17) 0.0155(15) 0.0081(13) 0.0033(12) 0.0031(12)
C8 0.0160(15) 0.0184(17) 0.0181(16) 0.0038(13) 0.0052(12) 0.0012(13)
Br2 0.02926(18) 0.0357(2) 0.01615(16) 0.01032(16) -0.00010(13) 0.00693(14)
Br3 0.01718(15) 0.02202(18) 0.01901(16) 0.00580(13) 0.00379(11) 0.00497(13)
Br4 0.02246(16) 0.01767(17) 0.02020(16) 0.00479(13) 0.00483(12) 0.00065(13)
O1 0.0301(13) 0.0309(14) 0.0163(12) 0.0162(11) 0.0062(9) 0.0033(10)
O2 0.0216(12) 0.0252(13) 0.0240(12) 0.0119(10) 0.0036(9) 0.0046(10)
C17 0.0183(15) 0.0213(18) 0.0168(16) 0.0069(13) 0.0031(12) 0.0031(13)
C18 0.0172(15) 0.0183(18) 0.0230(17) 0.0038(13) 0.0023(12) 0.0088(13)
Br12 0.03159(19) 0.0393(2) 0.01593(16) 0.01265(16) 0.00574(13) 0.00050(15)
Br13 0.02167(16) 0.02090(18) 0.02279(17) 0.00629(14) 0.00176(12) 0.00858(13)
Br14 0.01768(15) 0.02442(19) 0.02086(17) 0.00505(13) 0.00244(12) 0.00219(13)
O11 0.0381(14) 0.0343(15) 0.0168(12) 0.0235(12) 0.0029(10) 0.0079(10)
O12 0.0227(12) 0.0235(13) 0.0261(13) 0.0113(10) 0.0048(9) 0.0065(10)

loop_
_atom_type_symbol
_atom_type_description
_atom_type_scat_dispersion_real
_atom_type_scat_dispersion_imag
_atom_type_scat_source
C C 0.0033 0.0016 'International Tables Vol C Tables 4.2.6.8 and 6.1.1.4'
H H 0.0000 0.0000 'International Tables Vol C Tables 4.2.6.8 and 6.1.1.4'
N N 0.0061 0.0033 'International Tables Vol C Tables 4.2.6.8 and 6.1.1.4'
O O 0.0106 0.0060 'International Tables Vol C Tables 4.2.6.8 and 6.1.1.4'
Br Br -0.2901 2.4595 'International Tables Vol C Tables 4.2.6.8 and 6.1.1.4'

loop_
_geom_angle_atom_site_label_1
_geom_angle_atom_site_label_2
_geom_angle_atom_site_label_3
_geom_angle
_geom_angle_publ_flag
C6 N1 C2 122.8(3) y
N1 C2 C3 119.4(3) ?
C2 C3 C4 120.1(3) ?
C2 C3 Br1 117.8(2) ?
C4 C3 Br1 122.1(2) ?
C3 C4 C5 119.0(3) ?
C6 C5 C4 119.3(3) ?
N1 C6 C5 119.5(3) ?
C16 N11 C12 122.8(3) y
N11 C12 C13 119.2(3) ?
C12 C13 C14 120.7(3) ?
C12 C13 Br11 117.9(2) ?
C14 C13 Br11 121.4(2) ?
C13 C14 C15 118.0(3) ?
C16 C15 C14 119.8(3) ?
N11 C16 C15 119.5(3) ?
C8 C7 Br2 112.4(2) ?
C8 C7 Br4 108.9(2) ?
Br2 C7 Br4 108.89(15) ?
C8 C7 Br3 108.22(19) ?
Br2 C7 Br3 108.63(14) ?
Br4 C7 Br3 109.83(14) ?
O2 C8 O1 128.1(3) ?
O2 C8 C7 117.6(3) ?
O1 C8 C7 114.3(3) ?
C18 C17 Br12 112.1(2) ?
C18 C17 Br14 109.5(2) ?
Br12 C17 Br14 109.16(15) ?
C18 C17 Br13 109.3(2) ?
Br12 C17 Br13 107.78(15) ?
Br14 C17 Br13 109.01(14) ?
O12 C18 O11 127.5(3) ?
O12 C18 C17 118.2(3) ?
O11 C18 C17 114.3(3) ?
C6 N1 H01 119(3) ?
C2 N1 H01 119(3) ?
N1 C2 H2 120.3 ?
C3 C2 H2 120.3 ?
C3 C4 H4 120.5 ?
C5 C4 H4 120.5 ?
C6 C5 H5 120.4 ?
C4 C5 H5 120.4 ?
N1 C6 H6 120.2 ?
C5 C6 H6 120.2 ?
C16 N11 H011 120(3) ?
C12 N11 H011 117(3) ?
N11 C12 H12 120.4 ?
C13 C12 H12 120.4 ?
C13 C14 H14 121.0 ?
C15 C14 H14 121.0 ?
C16 C15 H15 120.1 ?
C14 C15 H15 120.1 ?
N11 C16 H16 120.2 ?
C15 C16 H16 120.2 ?

loop_
_geom_bond_atom_site_label_1
_geom_bond_atom_site_label_2
_geom_bond_site_symmetry_2
_geom_bond_distance
_geom_bond_publ_flag
N1 C6 . 1.332(4) ?
N1 C2 . 1.336(4) ?
C2 C3 . 1.373(4) ?
C3 C4 . 1.380(4) ?
C3 Br1 . 1.880(3) ?
C4 C5 . 1.385(5) ?
C5 C6 . 1.385(4) ?
N11 C16 . 1.339(4) ?
N11 C12 . 1.340(4) ?
C12 C13 . 1.374(4) ?
C13 C14 . 1.388(4) ?
C13 Br11 . 1.881(3) ?
C14 C15 . 1.398(4) ?
C15 C16 . 1.382(4) ?
C7 C8 . 1.567(4) ?
C7 Br2 . 1.931(3) y
C7 Br3 . 1.942(3) y
C7 Br4 . 1.941(3) y
C8 O2 . 1.225(4) y
C8 O1 . 1.265(4) y
C17 C18 . 1.553(4) ?
C17 Br12 . 1.937(3) y
C17 Br13 . 1.944(3) y
C17 Br14 . 1.943(3) y
C18 O12 . 1.221(3) y
C18 O11 . 1.270(4) y
N1 H01 . 0.75(3) ?
C2 H2 . 0.9500 ?
C4 H4 . 0.9500 ?
C5 H5 . 0.9500 ?
C6 H6 . 0.9500 ?
N11 H011 . 0.80(4) ?
C12 H12 . 0.9500 ?
C14 H14 . 0.9500 ?
C15 H15 . 0.9500 ?
C16 H16 . 0.9500 ?

loop_
_geom_hbond_atom_site_label_D
_geom_hbond_atom_site_label_H
_geom_hbond_atom_site_label_A
_geom_hbond_site_symmetry_A
_geom_hbond_distance_DH
_geom_hbond_distance_HA
_geom_hbond_distance_DA
_geom_hbond_angle_DHA
N1 H01 O1 . 0.75(3) 1.89(4) 2.632(3) 172(4)
N11 H011 O11 . 0.80(4) 1.82(4) 2.621(4) 175(4)
C6 H6 O1 2_565 0.95 2.40 3.334(4) 168
C16 H16 O11 2_576 0.95 2.44 3.373(4) 169
C2 H2 Br13 1_545 0.95 3.05 3.939(3) 157
C12 H12 Br14 1_655 0.95 3.08 3.997(3) 163
C16 H16 Br14 2_576 0.95 3.12 3.626(3) 115
C5 H5 Br3 2_565 0.95 3.08 3.748(3) 129

loop_
_geom_torsion_atom_site_label_1
_geom_torsion_atom_site_label_2
_geom_torsion_atom_site_label_3
_geom_torsion_atom_site_label_4
_geom_torsion
_geom_torsion_publ_flag
C6 N1 C2 C3 1.6(5) ?
N1 C2 C3 C4 -0.2(5) ?
N1 C2 C3 Br1 177.8(2) ?
C2 C3 C4 C5 -1.5(5) ?
Br1 C3 C4 C5 -179.4(2) ?
C3 C4 C5 C6 1.8(5) ?
C2 N1 C6 C5 -1.2(5) ?
C4 C5 C6 N1 -0.5(5) ?
C16 N11 C12 C13 -0.1(5) ?
N11 C12 C13 C14 0.2(5) ?
N11 C12 C13 Br11 178.3(2) ?
C12 C13 C14 C15 -0.9(5) ?
Br11 C13 C14 C15 -178.9(2) ?
C13 C14 C15 C16 1.5(5) ?
C12 N11 C16 C15 0.7(5) ?
C14 C15 C16 N11 -1.4(5) ?
Br2 C7 C8 O2 2.3(4) y
Br4 C7 C8 O2 123.0(3) ?
Br3 C7 C8 O2 -117.7(3) ?
Br2 C7 C8 O1 -178.0(2) ?
Br4 C7 C8 O1 -57.3(3) ?
Br3 C7 C8 O1 62.0(3) ?
Br12 C17 C18 O12 -1.7(4) y
Br14 C17 C18 O12 119.5(3) ?
Br13 C17 C18 O12 -121.2(3) ?
Br12 C17 C18 O11 178.3(2) ?
Br14 C17 C18 O11 -60.5(3) ?
Br13 C17 C18 O11 58.8(3) ?

loop_
_cod_related_entry_id
_cod_related_entry_database
_cod_related_entry_code
1 ChemSpider 21107543
